data_2243393
loop_
_publ_author_name
'Harish Chinthal, Chayanna'
'Yathirajan, Hemmige S.'
'Archana, Sreeramapura D.'
'Foro, Sabine'
'Glidewell, Christopher'

_publ_section_title
;
 Three 4-(4-fluorophenyl)piperazin-1-ium salts containing organic anions:
 supramolecular assembly in one, two and three dimensions
;
_journal_coeditor_code WM5557
_journal_issue 6
_journal_name_full 'Acta Crystallographica Section E'
_journal_page_first 841
_journal_page_last 847
_journal_paper_doi 10.1107/S2056989020006398
_journal_volume 76
_journal_year 2020
_chemical_formula_iupac 'C10 H14 F N2 +, C2 H O4 -'
_chemical_formula_moiety 'C10 H14 F N2 +, C2 H O4 -'
_chemical_formula_sum 'C12 H15 F N2 O4'
_chemical_formula_weight 270.26
_chemical_name_systematic
;
4-(4-Fluorophenyl)piperazin-1-ium hydrogen oxalate
;
_space_group_crystal_system monoclinic
_space_group_IT_number 14
_space_group_name_Hall '-P 2ybc'
_space_group_name_H-M_alt 'P 1 21/c 1'
_atom_sites_solution_hydrogens mixed
_atom_sites_solution_primary difmap
_audit_creation_method SHELXL-2014
_cell_angle_alpha 90
_cell_angle_beta 102.761(4)
_cell_angle_gamma 90
_cell_formula_units_Z 4
_cell_length_a 17.0606(6)
_cell_length_b 5.7820(2)
_cell_length_c 12.5815(5)
_cell_measurement_reflns_used 2596
_cell_measurement_temperature 293(2)
_cell_measurement_theta_max 27.788
_cell_measurement_theta_min 3.275
_cell_volume 1210.44(8)
_computing_cell_refinement
;
CrysAlis RED (Oxford Diffraction, 2009)
;
_computing_data_collection
;
CrysAlis CCD (Oxford Diffraction, 2009)
;
_computing_data_reduction
;
CrysAlis RED (Oxford Diffraction, 2009)
;
_computing_molecular_graphics
;
PLATON (Spek, 2020)
;
_computing_publication_material
;
SHELXL2014 (Sheldrick, 2015b) and PLATON (Spek, 2020)
;
_computing_structure_refinement
;
SHELXL2014 (Sheldrick, 2015b)
;
_computing_structure_solution
;
SHELXT (Sheldrick, 2015a)
;
_diffrn_ambient_temperature 293(2)
_diffrn_measured_fraction_theta_full 0.998
_diffrn_measured_fraction_theta_max 0.904
_diffrn_measurement_device_type
;
Oxford Diffraction Xcalibur with Sapphire CCD
;
_diffrn_measurement_method '\w scans'
_diffrn_radiation_monochromator graphite
_diffrn_radiation_type MoK\a
_diffrn_radiation_wavelength 0.71073
_diffrn_reflns_av_R_equivalents 0.0087
_diffrn_reflns_av_unetI/netI 0.0122
_diffrn_reflns_limit_h_max 22
_diffrn_reflns_limit_h_min -16
_diffrn_reflns_limit_k_max 5
_diffrn_reflns_limit_k_min -7
_diffrn_reflns_limit_l_max 9
_diffrn_reflns_limit_l_min -16
_diffrn_reflns_number 4450
_diffrn_reflns_theta_full 25.242
_diffrn_reflns_theta_max 27.788
_diffrn_reflns_theta_min 3.275
_diffrn_source 'Enhance (Mo) X-ray Source'
_diffrn_standards_decay_% 0
_diffrn_standards_interval_count 0
_diffrn_standards_interval_time 0
_diffrn_standards_number 0
_exptl_absorpt_coefficient_mu 0.122
_exptl_absorpt_correction_T_max 0.966
_exptl_absorpt_correction_T_min 0.877
_exptl_absorpt_correction_type multi-scan
_exptl_absorpt_process_details
;
(CrysAlis RED; Oxford Diffraction, 2009)
;
_exptl_crystal_colour colourless
_exptl_crystal_density_diffrn 1.483
_exptl_crystal_description block
_exptl_crystal_F_000 568
_exptl_crystal_size_max 0.340
_exptl_crystal_size_mid 0.340
_exptl_crystal_size_min 0.280
_refine_diff_density_max 0.316
_refine_diff_density_min -0.142
_refine_ls_extinction_coef 0.0084(12)
_refine_ls_extinction_expression Fc^*^=kFc[1+0.001xFc^2^\l^3^/sin(2\q)]^-1/4^
_refine_ls_extinction_method SHELXL
_refine_ls_goodness_of_fit_ref 1.034
_refine_ls_hydrogen_treatment mixed
_refine_ls_matrix_type full
_refine_ls_number_parameters 182
_refine_ls_number_reflns 2596
_refine_ls_number_restraints 0
_refine_ls_restrained_S_all 1.034
_refine_ls_R_factor_all 0.0395
_refine_ls_R_factor_gt 0.0325
_refine_ls_shift/su_max 0.000
_refine_ls_shift/su_mean 0.000
_refine_ls_structure_factor_coef Fsqd
_refine_ls_weighting_details 'w=1/[\s^2^(Fo^2^)+(0.0443P)^2^+0.3460P] where P=(Fo^2^+2Fc^2^)/3'
_refine_ls_weighting_scheme calc
_refine_ls_wR_factor_gt 0.0855
_refine_ls_wR_factor_ref 0.0893
_reflns_number_gt 2237
_reflns_number_total 2596
_reflns_threshold_expression 'I > 2\s(I)'
_cod_data_source_file wm5557sup1.cif
_cod_data_source_block II
_cod_original_sg_symbol_H-M 'P 21/c'
_cod_database_code 2243393
_shelx_space_group_comment
;
The symmetry employed for this shelxl refinement is uniquely defined
by the following loop, which should always be used as a source of
symmetry information in preference to the above space-group names.
They are only intended as comments.
;
_shelx_estimated_absorpt_t_min 0.960
_shelx_estimated_absorpt_t_max 0.967
_shelxl_version_number 2.014

loop_
_space_group_symop_operation_xyz
'x, y, z'
'-x, y+1/2, -z+1/2'
'-x, -y, -z'
'x, -y-1/2, z-1/2'

loop_
_atom_site_type_symbol
_atom_site_label
_atom_site_fract_x
_atom_site_fract_y
_atom_site_fract_z
_atom_site_U_iso_or_equiv
_atom_site_adp_type
_atom_site_calc_flag
_atom_site_occupancy
_atom_site_disorder_assembly
_atom_site_disorder_group
N N1 0.34076(6) 0.76074(19) 0.62909(9) 0.0310(2) Uani d 1 . .
H H11 0.3629(9) 0.731(3) 0.7011(13) 0.037 Uiso d 1 . .
H H12 0.3813(9) 0.831(3) 0.6035(12) 0.037 Uiso d 1 . .
C C2 0.27227(7) 0.9240(2) 0.62039(10) 0.0316(3) Uani d 1 . .
H H2A 0.2911 1.0681 0.6566 0.038 Uiso calc 1 . .
H H2B 0.2324 0.8584 0.6559 0.038 Uiso calc 1 . .
C C3 0.23469(8) 0.9699(2) 0.50098(10) 0.0324(3) Uani d 1 . .
H H3A 0.1896 1.0749 0.4950 0.039 Uiso calc 1 . .
H H3B 0.2739 1.0411 0.4660 0.039 Uiso calc 1 . .
N N4 0.20732(6) 0.75101(17) 0.44718(8) 0.0268(2) Uani d 1 . .
C C5 0.27693(7) 0.5982(2) 0.45117(10) 0.0319(3) Uani d 1 . .
H H5A 0.3154 0.6735 0.4163 0.038 Uiso calc 1 . .
H H5B 0.2595 0.4561 0.4120 0.038 Uiso calc 1 . .
C C6 0.31618(8) 0.5431(2) 0.56812(11) 0.0347(3) Uani d 1 . .
H H6A 0.2788 0.4590 0.6017 0.042 Uiso calc 1 . .
H H6B 0.3629 0.4461 0.5705 0.042 Uiso calc 1 . .
C C21 0.15689(7) 0.7661(2) 0.34045(9) 0.0276(3) Uani d 1 . .
C C22 0.10736(8) 0.5776(2) 0.30382(11) 0.0364(3) Uani d 1 . .
H H22 0.1070 0.4520 0.3499 0.044 Uiso calc 1 . .
C C23 0.05858(8) 0.5743(3) 0.19977(12) 0.0424(3) Uani d 1 . .
H H23 0.0262 0.4472 0.1753 0.051 Uiso calc 1 . .
C C24 0.05932(8) 0.7625(3) 0.13391(11) 0.0418(3) Uani d 1 . .
F F24 0.01133(7) 0.75923(18) 0.03205(7) 0.0688(3) Uani d 1 . .
C C25 0.10587(9) 0.9541(3) 0.16709(11) 0.0418(3) Uani d 1 . .
H H25 0.1044 1.0806 0.1210 0.050 Uiso calc 1 . .
C C26 0.15542(8) 0.9549(2) 0.27143(10) 0.0344(3) Uani d 1 . .
H H26 0.1877 1.0826 0.2950 0.041 Uiso calc 1 . .
C C31 0.47968(7) 0.58033(19) 0.86963(9) 0.0239(2) Uani d 1 . .
C C32 0.43856(7) 0.3385(2) 0.84980(9) 0.0258(2) Uani d 1 . .
O O31 0.55249(5) 0.58853(15) 0.91087(7) 0.0319(2) Uani d 1 . .
O O32 0.43316(5) 0.74960(14) 0.84049(7) 0.0315(2) Uani d 1 . .
O O33 0.36759(5) 0.31730(17) 0.81152(8) 0.0417(2) Uani d 1 . .
O O34 0.48994(5) 0.16802(15) 0.87815(7) 0.0320(2) Uani d 1 . .
H H34 0.4648(10) 0.029(3) 0.8663(13) 0.048 Uiso d 1 . .

loop_
_atom_site_aniso_label
_atom_site_aniso_U_11
_atom_site_aniso_U_22
_atom_site_aniso_U_33
_atom_site_aniso_U_12
_atom_site_aniso_U_13
_atom_site_aniso_U_23
N1 0.0245(5) 0.0331(6) 0.0310(5) -0.0043(4) -0.0037(4) 0.0048(4)
C2 0.0321(6) 0.0295(6) 0.0305(6) -0.0019(5) 0.0008(5) -0.0036(5)
C3 0.0355(6) 0.0246(6) 0.0324(6) 0.0032(5) -0.0025(5) -0.0014(5)
N4 0.0250(5) 0.0250(5) 0.0273(5) 0.0024(4) -0.0007(4) -0.0001(4)
C5 0.0302(6) 0.0289(6) 0.0345(6) 0.0046(5) 0.0025(5) -0.0019(5)
C6 0.0301(6) 0.0278(6) 0.0411(7) 0.0033(5) -0.0032(5) 0.0027(5)
C21 0.0245(5) 0.0300(6) 0.0265(6) 0.0042(5) 0.0019(4) -0.0010(5)
C22 0.0349(7) 0.0339(7) 0.0363(7) -0.0028(5) -0.0008(5) 0.0016(5)
C23 0.0370(7) 0.0411(8) 0.0424(7) -0.0024(6) -0.0058(6) -0.0082(6)
C24 0.0402(7) 0.0471(8) 0.0303(6) 0.0124(6) -0.0093(5) -0.0052(6)
F24 0.0811(7) 0.0650(6) 0.0406(5) 0.0116(5) -0.0291(5) -0.0051(5)
C25 0.0503(8) 0.0382(7) 0.0326(7) 0.0108(6) -0.0001(6) 0.0061(6)
C26 0.0363(6) 0.0300(6) 0.0338(6) 0.0018(5) 0.0011(5) 0.0003(5)
C31 0.0273(5) 0.0224(5) 0.0215(5) 0.0006(4) 0.0042(4) -0.0009(4)
C32 0.0269(6) 0.0248(6) 0.0241(5) -0.0004(4) 0.0026(4) -0.0004(4)
O31 0.0246(4) 0.0274(4) 0.0405(5) -0.0014(3) 0.0006(3) -0.0036(4)
O32 0.0324(5) 0.0224(4) 0.0360(5) 0.0037(3) -0.0002(4) 0.0008(3)
O33 0.0272(5) 0.0349(5) 0.0560(6) -0.0030(4) -0.0057(4) -0.0029(4)
O34 0.0292(4) 0.0200(4) 0.0442(5) -0.0003(3) 0.0026(4) 0.0000(4)

loop_
_atom_type_symbol
_atom_type_description
_atom_type_scat_dispersion_real
_atom_type_scat_dispersion_imag
_atom_type_scat_source
C C 0.0033 0.0016 'International Tables Vol C Tables 4.2.6.8 and 6.1.1.4'
H H 0.0000 0.0000 'International Tables Vol C Tables 4.2.6.8 and 6.1.1.4'
F F 0.0171 0.0103 'International Tables Vol C Tables 4.2.6.8 and 6.1.1.4'
N N 0.0061 0.0033 'International Tables Vol C Tables 4.2.6.8 and 6.1.1.4'
O O 0.0106 0.0060 'International Tables Vol C Tables 4.2.6.8 and 6.1.1.4'

loop_
_geom_angle_atom_site_label_1
_geom_angle_atom_site_label_2
_geom_angle_atom_site_label_3
_geom_angle_site_symmetry_1
_geom_angle_site_symmetry_3
_geom_angle
_geom_angle_publ_flag
C6 N1 C2 . . 111.85(9) ?
C6 N1 H11 . . 110.9(9) ?
C2 N1 H11 . . 109.8(9) ?
C6 N1 H12 . . 110.0(9) ?
C2 N1 H12 . . 109.5(9) ?
H11 N1 H12 . . 104.5(13) ?
N1 C2 C3 . . 109.65(10) ?
N1 C2 H2A . . 109.7 ?
C3 C2 H2A . . 109.7 ?
N1 C2 H2B . . 109.7 ?
C3 C2 H2B . . 109.7 ?
H2A C2 H2B . . 108.2 ?
N4 C3 C2 . . 109.16(10) ?
N4 C3 H3A . . 109.8 ?
C2 C3 H3A . . 109.8 ?
N4 C3 H3B . . 109.8 ?
C2 C3 H3B . . 109.8 ?
H3A C3 H3B . . 108.3 ?
C21 N4 C3 . . 116.55(9) ?
C21 N4 C5 . . 112.49(9) ?
C3 N4 C5 . . 109.32(9) ?
N4 C5 C6 . . 109.92(10) ?
N4 C5 H5A . . 109.7 ?
C6 C5 H5A . . 109.7 ?
N4 C5 H5B . . 109.7 ?
C6 C5 H5B . . 109.7 ?
H5A C5 H5B . . 108.2 ?
N1 C6 C5 . . 109.77(10) ?
N1 C6 H6A . . 109.7 ?
C5 C6 H6A . . 109.7 ?
N1 C6 H6B . . 109.7 ?
C5 C6 H6B . . 109.7 ?
H6A C6 H6B . . 108.2 ?
C26 C21 C22 . . 118.75(11) ?
C26 C21 N4 . . 123.95(11) ?
C22 C21 N4 . . 117.30(11) ?
C23 C22 C21 . . 121.10(13) ?
C23 C22 H22 . . 119.4 ?
C21 C22 H22 . . 119.4 ?
C24 C23 C22 . . 118.41(13) ?
C24 C23 H23 . . 120.8 ?
C22 C23 H23 . . 120.8 ?
F24 C24 C23 . . 118.36(13) ?
F24 C24 C25 . . 119.02(13) ?
C23 C24 C25 . . 122.63(12) ?
C24 C25 C26 . . 118.56(13) ?
C24 C25 H25 . . 120.7 ?
C26 C25 H25 . . 120.7 ?
C21 C26 C25 . . 120.53(12) ?
C21 C26 H26 . . 119.7 ?
C25 C26 H26 . . 119.7 ?
O31 C31 O32 . . 126.93(11) ?
O31 C31 C32 . . 118.43(10) ?
O32 C31 C32 . . 114.64(9) ?
O33 C32 O34 . . 125.62(11) ?
O33 C32 C31 . . 122.08(10) ?
O34 C32 C31 . . 112.29(9) ?
C32 O34 H34 . . 110.9(10) ?

loop_
_geom_bond_atom_site_label_1
_geom_bond_atom_site_label_2
_geom_bond_site_symmetry_2
_geom_bond_distance
_geom_bond_publ_flag
N1 C6 . 1.4854(16) ?
N1 C2 . 1.4872(16) ?
N1 H11 . 0.918(16) ?
N1 H12 . 0.920(16) ?
C2 C3 . 1.5208(16) ?
C2 H2A . 0.9700 ?
C2 H2B . 0.9700 ?
C3 N4 . 1.4622(15) ?
C3 H3A . 0.9700 ?
C3 H3B . 0.9700 ?
N4 C21 . 1.4284(14) ?
N4 C5 . 1.4723(15) ?
C5 C6 . 1.5098(17) ?
C5 H5A . 0.9700 ?
C5 H5B . 0.9700 ?
C6 H6A . 0.9700 ?
C6 H6B . 0.9700 ?
C21 C26 . 1.3917(18) ?
C21 C22 . 1.3935(17) ?
C22 C23 . 1.3875(18) ?
C22 H22 . 0.9300 ?
C23 C24 . 1.370(2) ?
C23 H23 . 0.9300 ?
C24 F24 . 1.3600(15) ?
C24 C25 . 1.373(2) ?
C25 C26 . 1.3956(17) ?
C25 H25 . 0.9300 ?
C26 H26 . 0.9300 ?
C31 O31 . 1.2368(13) ?
C31 O32 . 1.2625(13) ?
C31 C32 . 1.5597(16) ?
C32 O33 . 1.2064(14) ?
C32 O34 . 1.3148(14) ?
O34 H34 . 0.908(18) ?

loop_
_geom_hbond_atom_site_label_D
_geom_hbond_atom_site_label_H
_geom_hbond_atom_site_label_A
_geom_hbond_site_symmetry_A
_geom_hbond_distance_DH
_geom_hbond_distance_HA
_geom_hbond_distance_DA
_geom_hbond_angle_DHA
_geom_hbond_publ_flag
N1 H11 O32 . 0.918(16) 1.896(16) 2.7769(14) 160.2(15) y
N1 H12 O31 2_656 0.920(16) 1.902(17) 2.7507(14) 152.6(15) y
N1 H12 O34 2_656 0.920(16) 2.354(16) 2.9588(14) 123.1(13) y
O34 H34 O32 1_545 0.908(17) 1.712(17) 2.6102(12) 170.0(17) y
C2 H2A O33 1_565 0.97 2.54 3.4454(15) 155 y
C5 H5A O32 4_575 0.97 2.45 3.3849(15) 163 y
C6 H6B O31 2_646 0.97 2.50 3.4259(15) 159 y
C2 H2B Cg1 4_576 0.97 2.65 3.6124(14) 170 y
C23 H23 Cg1 2_545 0.93 2.94 3.5865(16) 128 no

loop_
_geom_torsion_atom_site_label_1
_geom_torsion_atom_site_label_2
_geom_torsion_atom_site_label_3
_geom_torsion_atom_site_label_4
_geom_torsion_site_symmetry_1
_geom_torsion_site_symmetry_2
_geom_torsion_site_symmetry_3
_geom_torsion_site_symmetry_4
_geom_torsion
_geom_torsion_publ_flag
C6 N1 C2 C3 . . . . -55.37(14) ?
N1 C2 C3 N4 . . . . 58.86(13) ?
C2 C3 N4 C21 . . . . 168.31(10) ?
C2 C3 N4 C5 . . . . -62.77(13) ?
C21 N4 C5 C6 . . . . -166.31(10) ?
C3 N4 C5 C6 . . . . 62.56(13) ?
C2 N1 C6 C5 . . . . 54.78(14) ?
N4 C5 C6 N1 . . . . -57.70(14) ?
C3 N4 C21 C26 . . . . 23.67(17) ?
C5 N4 C21 C26 . . . . -103.72(14) ?
C3 N4 C21 C22 . . . . -157.27(11) ?
C5 N4 C21 C22 . . . . 75.34(14) ?
C26 C21 C22 C23 . . . . 1.42(19) ?
N4 C21 C22 C23 . . . . -177.69(12) ?
C21 C22 C23 C24 . . . . -0.9(2) ?
C22 C23 C24 F24 . . . . -179.84(13) ?
C22 C23 C24 C25 . . . . -0.5(2) ?
F24 C24 C25 C26 . . . . -179.45(13) ?
C23 C24 C25 C26 . . . . 1.2(2) ?
C22 C21 C26 C25 . . . . -0.68(19) ?
N4 C21 C26 C25 . . . . 178.36(12) ?
C24 C25 C26 C21 . . . . -0.6(2) ?
O31 C31 C32 O33 . . . . 178.81(11) ?
O32 C31 C32 O33 . . . . -1.35(16) ?
O31 C31 C32 O34 . . . . -1.92(14) ?
O32 C31 C32 O34 . . . . 177.92(10) ?

_cod_database_fobs_code 2243393
